data_7130651
loop_
_publ_author_name
'Debnath, Snehasish'
'Chatterjee, Pabitra B.'

_publ_section_title
;
 Enantiopure chiroptical probes for circular dichroism and absorbance
 based detection of nerve gas simulants.
;
_journal_issue 64
_journal_name_full 'Chemical communications (Cambridge, England)'
_journal_page_first 9006
_journal_page_last 9009
_journal_paper_doi 10.1039/d2cc03392e
_journal_volume 58
_journal_year 2022
_chemical_absolute_configuration unk
_chemical_formula_moiety 'C21 H29 N O3, 1/3(H2 O)'
_chemical_formula_sum 'C21 H29.66667 N O3.33333'
_chemical_formula_weight 349.46
_space_group_crystal_system monoclinic
_space_group_IT_number 4
_space_group_name_Hall 'P 2yb'
_space_group_name_H-M_alt 'P 1 21 1'
_atom_sites_solution_hydrogens mixed
_audit_creation_date 2022-06-08
_audit_creation_method
;
Olex2 1.5
(compiled 2021.12.09 svn.r5202d8cf for OlexSys, GUI svn.r6439)
;
_audit_update_record
;
2022-06-15 deposited with the CCDC.	2022-07-10 downloaded from the CCDC.
;
_cell_angle_alpha 90
_cell_angle_beta 112.6730(10)
_cell_angle_gamma 90
_cell_formula_units_Z 6
_cell_length_a 10.8179(2)
_cell_length_b 20.9974(5)
_cell_length_c 13.8796(2)
_cell_measurement_reflns_used 9985
_cell_measurement_temperature 100.(2)
_cell_measurement_theta_max 33.47
_cell_measurement_theta_min 2.26
_cell_volume 2909.08(10)
_computing_cell_refinement 'Bruker SAINT'
_computing_data_collection 'Bruker APEX4'
_computing_data_reduction 'Bruker SAINT'
_computing_molecular_graphics 'Bruker SHELXTL'
_computing_publication_material 'Bruker SHELXTL'
_computing_structure_refinement 'SHELXL-2018/3 (Sheldrick, 2018)'
_computing_structure_solution 'SHELXT 2018/2 (Sheldrick, 2018)'
_diffrn_ambient_temperature 100.(2)
_diffrn_measured_fraction_theta_full 0.971
_diffrn_measured_fraction_theta_max 0.971
_diffrn_measurement_device_type 'Bruker D8 Quest'
_diffrn_measurement_method '\f and \w scans'
_diffrn_radiation_type MoK\a
_diffrn_radiation_wavelength 0.71073
_diffrn_reflns_av_R_equivalents 0.0368
_diffrn_reflns_av_unetI/netI 0.0452
_diffrn_reflns_limit_h_max 13
_diffrn_reflns_limit_h_min -13
_diffrn_reflns_limit_k_max 25
_diffrn_reflns_limit_k_min -23
_diffrn_reflns_limit_l_max 16
_diffrn_reflns_limit_l_min -16
_diffrn_reflns_number 23464
_diffrn_reflns_theta_full 26.00
_diffrn_reflns_theta_max 26.00
_diffrn_reflns_theta_min 1.94
_diffrn_source 'MICRO FOCUS TUBE'
_exptl_absorpt_coefficient_mu 0.080
_exptl_absorpt_correction_T_max 0.6987
_exptl_absorpt_correction_T_min 0.5926
_exptl_absorpt_correction_type multi-scan
_exptl_absorpt_process_details
;
SADABS-2016/2 - Bruker AXS area detector scaling and absorption correction
;
_exptl_crystal_colour colourless
_exptl_crystal_colour_primary colourless
_exptl_crystal_density_diffrn 1.197
_exptl_crystal_density_method 'not measured'
_exptl_crystal_description rod
_exptl_crystal_F_000 1136
_exptl_crystal_size_max 0.55
_exptl_crystal_size_mid 0.34
_exptl_crystal_size_min 0.08
_refine_diff_density_max 0.169
_refine_diff_density_min -0.175
_refine_ls_extinction_method none
_refine_ls_goodness_of_fit_ref 1.024
_refine_ls_hydrogen_treatment mixed
_refine_ls_matrix_type full
_refine_ls_number_parameters 715
_refine_ls_number_reflns 9607
_refine_ls_number_restraints 3
_refine_ls_restrained_S_all 1.024
_refine_ls_R_factor_all 0.0394
_refine_ls_R_factor_gt 0.0365
_refine_ls_shift/su_max 0.003
_refine_ls_shift/su_mean 0.000
_refine_ls_structure_factor_coef Fsqd
_refine_ls_weighting_details 'w=1/[\s^2^(Fo^2^)+(0.0428P)^2^+0.5371P] where P=(Fo^2^+2Fc^2^)/3'
_refine_ls_weighting_scheme calc
_refine_ls_wR_factor_gt 0.0881
_refine_ls_wR_factor_ref 0.0902
_reflns_number_gt 9057
_reflns_number_total 9607
_reflns_threshold_expression 'I > 2\s(I)'
_cod_data_source_file d2cc03392e5.cif
_cod_data_source_block SND406ligand2
_cod_depositor_comments
;
The following automatic conversions were performed:

data item '_exptl_absorpt_correction_type' value 'Multi-Scan' was
changed to 'multi-scan' in accordance with the
/home/data/users/saulius/crontab/automatic-downloads/current/RSC/lib/dictionaries/cif_core.dic
dictionary named 'cif_core.dic' version 2.4.2 last updated on
2011-04-26.

Automatic conversion script
Id: cif_fix_values 7556 2019-12-06 15:28:31Z antanas 

2024-12-16
Z value and formula fixed to values more according to usual
chemical conventions.                 miguel
;
_cod_original_formula_sum 'C63 H89 N3 O10'
_cod_original_formula_weight 1048.37
_cod_original_formula_moiety '3(C21 H29 N O3), H2 O'
_cod_original_formula_units_Z 2
_cod_database_code 7130651
_olex2_refinement_description
;
1. Restrained distances
 H2O-O10 = H1O-O10
 0.82 with sigma of 0.02
2.a Ternary CH refined with riding coordinates:
 C10(H10), C31(H31), C52(H52)
2.b Secondary CH2 refined with riding coordinates:
 C9(H9A,H9B), C12(H12A,H12B), C13(H13A,H13B), C30(H30A,H30B), C33(H33A,H33B),
 C34(H34A,H34B), C51(H51A,H51B), C54(H54A,H54B), C55(H55A,H55B)
2.c Aromatic/amide H refined with riding coordinates:
 C4(H4), C6(H6), C17(H17), C19(H19), C25(H25), C27(H27), C38(H38), C40(H40),
 C46(H46), C48(H48), C59(H59), C61(H61)
2.d Idealised Me refined as rotating group:
 C7(H7A,H7B,H7C), C8(H8A,H8B,H8C), C11(H11A,H11B,H11C), C20(H20A,H20B,H20C),
 C21(H21A,H21B,H21C), C28(H28A,H28B,H28C), C29(H29A,H29B,H29C), C32(H32A,H32B,
 H32C), C41(H41A,H41B,H41C), C42(H42A,H42B,H42C), C49(H49A,H49B,H49C), C50(H50A,
 H50B,H50C), C53(H53A,H53B,H53C), C62(H62A,H62B,H62C), C63(H63A,H63B,H63C)
2.e Idealised tetrahedral OH refined as rotating group:
 O1(H1), O2(H2), O3(H3), O4(H4A), O5(H5), O6(H6A), O7(H7), O8(H8), O9(H9)
;
_olex2_submission_special_instructions 'No special instructions were received'

loop_
_space_group_symop_operation_xyz
'x, y, z'
'-x, y+1/2, -z'

loop_
_atom_site_type_symbol
_atom_site_label
_atom_site_fract_x
_atom_site_fract_y
_atom_site_fract_z
_atom_site_U_iso_or_equiv
_atom_site_adp_type
_atom_site_calc_flag
_atom_site_refinement_flags_adp
_atom_site_refinement_flags_occupancy
_atom_site_refinement_flags_posn
_atom_site_occupancy
_atom_site_disorder_assembly
_atom_site_disorder_group
C C1 0.1242(2) 0.24906(13) 0.80138(18) 0.0184(5) Uani d . . . 1 . .
C C2 0.2107(2) 0.29466(12) 0.86581(18) 0.0180(5) Uani d . . . 1 . .
C C3 0.2050(2) 0.31160(12) 0.96158(18) 0.0190(5) Uani d . . . 1 . .
C C4 0.1084(2) 0.28184(13) 0.98967(19) 0.0194(5) Uani d . . . 1 . .
H H4 0.103827 0.292461 1.054739 0.023 Uiso calc U . R 1 . .
C C5 0.0184(2) 0.23715(12) 0.92615(19) 0.0189(5) Uani d . . . 1 . .
C C6 0.0279(2) 0.22161(12) 0.83175(19) 0.0177(5) Uani d . . . 1 . .
H H6 -0.032851 0.191522 0.786995 0.021 Uiso calc U . R 1 . .
C C7 0.3010(3) 0.36035(14) 1.0294(2) 0.0258(6) Uani d . . . 1 . .
H H7A 0.287047 0.365168 1.094693 0.039 Uiso calc U . R 1 . .
H H7B 0.285516 0.401293 0.992712 0.039 Uiso calc U . R 1 . .
H H7C 0.393201 0.346385 1.044986 0.039 Uiso calc U . R 1 . .
C C8 -0.0861(3) 0.20573(14) 0.9574(2) 0.0236(6) Uani d . . . 1 . .
H H8A -0.175196 0.213099 0.903118 0.035 Uiso calc U . R 1 . .
H H8B -0.082264 0.223858 1.023573 0.035 Uiso calc U . R 1 . .
H H8C -0.068765 0.15984 0.965816 0.035 Uiso calc U . R 1 . .
C C9 0.1395(3) 0.22955(12) 0.70195(19) 0.0200(5) Uani d . . . 1 . .
H H9A 0.221829 0.203661 0.719518 0.024 Uiso calc U . R 1 . .
H H9B 0.062289 0.202751 0.659806 0.024 Uiso calc U . R 1 . .
C C10 0.0207(3) 0.32282(15) 0.60110(19) 0.0245(6) Uani d . . . 1 . .
H H10 -0.008311 0.327072 0.661048 0.029 Uiso calc U . R 1 . .
C C11 -0.0947(3) 0.29098(18) 0.5122(2) 0.0348(7) Uani d . . . 1 . .
H H11A -0.073402 0.289163 0.449756 0.052 Uiso calc U . R 1 . .
H H11B -0.176943 0.315681 0.497006 0.052 Uiso calc U . R 1 . .
H H11C -0.107682 0.24768 0.532989 0.052 Uiso calc U . R 1 . .
C C12 0.0432(3) 0.38967(15) 0.5702(2) 0.0305(6) Uani d . . . 1 . .
H H12A 0.085051 0.387134 0.518173 0.037 Uiso calc U . R 1 . .
H H12B -0.044553 0.411107 0.536501 0.037 Uiso calc U . R 1 . .
C C13 0.1916(3) 0.26401(13) 0.55571(19) 0.0205(5) Uani d . . . 1 . .
H H13A 0.16346 0.295829 0.498675 0.025 Uiso calc U . R 1 . .
H H13B 0.14782 0.223037 0.526606 0.025 Uiso calc U . R 1 . .
C C14 0.3421(2) 0.25586(13) 0.59668(18) 0.0193(5) Uani d . . . 1 . .
C C15 0.4224(3) 0.31017(14) 0.61140(19) 0.0226(5) Uani d . . . 1 . .
C C16 0.5620(3) 0.30557(14) 0.6486(2) 0.0266(6) Uani d . . . 1 . .
C C17 0.6194(3) 0.24549(15) 0.6733(2) 0.0267(6) Uani d . . . 1 . .
H H17 0.714246 0.24185 0.700286 0.032 Uiso calc U . R 1 . .
C C18 0.5430(3) 0.19051(14) 0.65995(19) 0.0248(6) Uani d . . . 1 . .
C C19 0.4043(3) 0.19697(14) 0.62152(19) 0.0218(5) Uani d . . . 1 . .
H H19 0.350596 0.159875 0.612004 0.026 Uiso calc U . R 1 . .
C C20 0.6458(3) 0.36452(17) 0.6584(3) 0.0390(7) Uani d . . . 1 . .
H H20A 0.6237 0.383445 0.589216 0.059 Uiso calc U . R 1 . .
H H20B 0.740964 0.353078 0.688257 0.059 Uiso calc U . R 1 . .
H H20C 0.627134 0.395338 0.70411 0.059 Uiso calc U . R 1 . .
C C21 0.6100(3) 0.12647(15) 0.6870(2) 0.0334(7) Uani d . . . 1 . .
H H21A 0.63646 0.112289 0.63036 0.05 Uiso calc U . R 1 . .
H H21B 0.547624 0.095588 0.696267 0.05 Uiso calc U . R 1 . .
H H21C 0.689735 0.12983 0.751827 0.05 Uiso calc U . R 1 . .
C C22 0.7671(2) 0.52783(13) 1.07829(17) 0.0184(5) Uani d . . . 1 . .
C C23 0.7170(2) 0.46836(13) 1.03674(19) 0.0191(5) Uani d . . . 1 . .
C C24 0.8017(3) 0.42231(13) 1.02101(19) 0.0218(5) Uani d . . . 1 . .
C C25 0.9367(3) 0.43742(13) 1.04950(19) 0.0213(5) Uani d . . . 1 . .
H H25 0.994699 0.406358 1.039716 0.026 Uiso calc U . R 1 . .
C C26 0.9897(2) 0.49590(13) 1.09148(18) 0.0195(5) Uani d . . . 1 . .
C C27 0.9027(2) 0.54100(13) 1.10428(17) 0.0189(5) Uani d . . . 1 . .
H H27 0.936541 0.58177 1.131411 0.023 Uiso calc U . R 1 . .
C C28 0.7459(3) 0.35886(14) 0.9734(2) 0.0303(6) Uani d . . . 1 . .
H H28A 0.817863 0.332706 0.967833 0.045 Uiso calc U . R 1 . .
H H28B 0.676265 0.365475 0.903691 0.045 Uiso calc U . R 1 . .
H H28C 0.7071 0.337109 1.01765 0.045 Uiso calc U . R 1 . .
C C29 1.1374(2) 0.51093(13) 1.1244(2) 0.0246(6) Uani d . . . 1 . .
H H29A 1.148089 0.555503 1.108156 0.037 Uiso calc U . R 1 . .
H H29B 1.176186 0.483118 1.086689 0.037 Uiso calc U . R 1 . .
H H29C 1.183447 0.503873 1.199691 0.037 Uiso calc U . R 1 . .
C C30 0.6769(2) 0.57832(12) 1.09433(18) 0.0175(5) Uani d . . . 1 . .
H H30A 0.625331 0.559724 1.132857 0.021 Uiso calc U . R 1 . .
H H30B 0.732429 0.613436 1.136943 0.021 Uiso calc U . R 1 . .
C C31 0.4613(2) 0.63493(12) 0.99615(19) 0.0181(5) Uani d . . . 1 . .
H H31 0.406878 0.649784 0.923642 0.022 Uiso calc U . R 1 . .
C C32 0.4856(3) 0.69239(14) 1.0676(2) 0.0253(6) Uani d . . . 1 . .
H H32A 0.539556 0.679635 1.139518 0.038 Uiso calc U . R 1 . .
H H32B 0.39951 0.709373 1.06388 0.038 Uiso calc U . R 1 . .
H H32C 0.533387 0.725225 1.045372 0.038 Uiso calc U . R 1 . .
C C33 0.3764(2) 0.58608(13) 1.02556(19) 0.0204(5) Uani d . . . 1 . .
H H33A 0.414122 0.580803 1.102379 0.024 Uiso calc U . R 1 . .
H H33B 0.284381 0.603096 1.004988 0.024 Uiso calc U . R 1 . .
C C34 0.6538(2) 0.64534(12) 0.94469(18) 0.0164(5) Uani d . . . 1 . .
H H34A 0.741727 0.626233 0.95509 0.02 Uiso calc U . R 1 . .
H H34B 0.67042 0.687394 0.979635 0.02 Uiso calc U . R 1 . .
C C35 0.5741(2) 0.65438(12) 0.82926(19) 0.0170(5) Uani d . . . 1 . .
C C36 0.5080(2) 0.60256(13) 0.76816(19) 0.0190(5) Uani d . . . 1 . .
C C37 0.4415(3) 0.60803(14) 0.6596(2) 0.0234(6) Uani d . . . 1 . .
C C38 0.4430(3) 0.66664(15) 0.61495(19) 0.0239(6) Uani d . . . 1 . .
H H38 0.399622 0.670788 0.541319 0.029 Uiso calc U . R 1 . .
C C39 0.5053(2) 0.71987(14) 0.6731(2) 0.0221(6) Uani d . . . 1 . .
C C40 0.5705(2) 0.71232(13) 0.78072(19) 0.0177(5) Uani d . . . 1 . .
H H40 0.613729 0.74802 0.822015 0.021 Uiso calc U . R 1 . .
C C41 0.3726(3) 0.55069(16) 0.5960(2) 0.0363(7) Uani d . . . 1 . .
H H41A 0.33543 0.561938 0.521703 0.054 Uiso calc U . R 1 . .
H H41B 0.300128 0.536869 0.616981 0.054 Uiso calc U . R 1 . .
H H41C 0.437531 0.516044 0.607895 0.054 Uiso calc U . R 1 . .
C C42 0.4999(3) 0.78361(15) 0.6219(2) 0.0302(6) Uani d . . . 1 . .
H H42A 0.551994 0.781784 0.577763 0.045 Uiso calc U . R 1 . .
H H42B 0.537606 0.816283 0.675731 0.045 Uiso calc U . R 1 . .
H H42C 0.406605 0.794235 0.578878 0.045 Uiso calc U . R 1 . .
C C43 0.7829(3) 0.55843(13) 0.51559(19) 0.0218(5) Uani d . . . 1 . .
C C44 0.8965(3) 0.56145(13) 0.49107(19) 0.0240(6) Uani d . . . 1 . .
C C45 0.9003(3) 0.52969(15) 0.4039(2) 0.0290(6) Uani d . . . 1 . .
C C46 0.7871(3) 0.49592(14) 0.3412(2) 0.0319(7) Uani d . . . 1 . .
H H46 0.787741 0.475416 0.280419 0.038 Uiso calc U . R 1 . .
C C47 0.6734(3) 0.49103(14) 0.3641(2) 0.0320(7) Uani d . . . 1 . .
C C48 0.6742(3) 0.52213(14) 0.4530(2) 0.0282(6) Uani d . . . 1 . .
H H48 0.598443 0.518418 0.471333 0.034 Uiso calc U . R 1 . .
C C49 1.0252(3) 0.53248(19) 0.3810(2) 0.0398(8) Uani d . . . 1 . .
H H49A 1.052544 0.576971 0.380947 0.06 Uiso calc U . R 1 . .
H H49B 1.007468 0.513481 0.312468 0.06 Uiso calc U . R 1 . .
H H49C 1.097066 0.508801 0.434739 0.06 Uiso calc U . R 1 . .
C C50 0.5513(4) 0.45413(17) 0.2938(3) 0.0456(8) Uani d . . . 1 . .
H H50A 0.495595 0.481564 0.236332 0.068 Uiso calc U . R 1 . .
H H50B 0.499375 0.440151 0.334225 0.068 Uiso calc U . R 1 . .
H H50C 0.580181 0.416863 0.265358 0.068 Uiso calc U . R 1 . .
C C51 0.7777(2) 0.59763(13) 0.60521(18) 0.0203(5) Uani d . . . 1 . .
H H51A 0.770108 0.643212 0.585545 0.024 Uiso calc U . R 1 . .
H H51B 0.696663 0.585817 0.617831 0.024 Uiso calc U . R 1 . .
C C52 0.9034(2) 0.52298(13) 0.74410(18) 0.0198(5) Uani d . . . 1 . .
H H52 0.886289 0.493155 0.684161 0.024 Uiso calc U . R 1 . .
C C53 0.7991(3) 0.50819(14) 0.7906(2) 0.0248(6) Uani d . . . 1 . .
H H53A 0.813561 0.536155 0.850485 0.037 Uiso calc U . R 1 . .
H H53B 0.80804 0.463663 0.813451 0.037 Uiso calc U . R 1 . .
H H53C 0.709038 0.515271 0.737562 0.037 Uiso calc U . R 1 . .
C C54 1.0428(3) 0.50809(13) 0.8245(2) 0.0231(6) Uani d . . . 1 . .
H H54A 1.055667 0.530547 0.890355 0.028 Uiso calc U . R 1 . .
H H54B 1.049541 0.461792 0.839081 0.028 Uiso calc U . R 1 . .
C C55 0.8979(2) 0.63861(13) 0.77855(19) 0.0191(5) Uani d . . . 1 . .
H H55A 0.954837 0.624172 0.849828 0.023 Uiso calc U . R 1 . .
H H55B 0.805763 0.644337 0.775743 0.023 Uiso calc U . R 1 . .
C C56 0.9494(2) 0.70170(13) 0.75804(18) 0.0172(5) Uani d . . . 1 . .
C C57 1.0840(2) 0.70937(13) 0.77287(18) 0.0193(5) Uani d . . . 1 . .
C C58 1.1353(2) 0.76894(13) 0.7663(2) 0.0211(5) Uani d . . . 1 . .
C C59 1.0493(2) 0.82131(13) 0.74164(18) 0.0202(5) Uani d . . . 1 . .
H H59 1.084388 0.86223 0.737533 0.024 Uiso calc U . R 1 . .
C C60 0.9137(2) 0.81560(13) 0.72287(18) 0.0190(5) Uani d . . . 1 . .
C C61 0.8663(2) 0.75525(13) 0.73166(18) 0.0182(5) Uani d . . . 1 . .
H H61 0.774176 0.750241 0.719288 0.022 Uiso calc U . R 1 . .
C C62 1.2812(3) 0.77618(15) 0.7841(2) 0.0313(7) Uani d . . . 1 . .
H H62A 1.336853 0.762739 0.855299 0.047 Uiso calc U . R 1 . .
H H62B 1.300028 0.820874 0.774535 0.047 Uiso calc U . R 1 . .
H H62C 1.30153 0.749646 0.733977 0.047 Uiso calc U . R 1 . .
C C63 0.8229(3) 0.87288(13) 0.6944(2) 0.0249(6) Uani d . . . 1 . .
H H63A 0.877069 0.911708 0.706185 0.037 Uiso calc U . R 1 . .
H H63B 0.769923 0.873898 0.737905 0.037 Uiso calc U . R 1 . .
H H63C 0.76277 0.870316 0.620697 0.037 Uiso calc U . R 1 . .
N N1 0.1474(2) 0.28517(11) 0.63953(15) 0.0192(4) Uani d . . . 1 . .
N N2 0.58339(19) 0.60383(10) 0.99341(15) 0.0159(4) Uani d . . . 1 . .
N N3 0.89678(19) 0.58873(10) 0.70266(15) 0.0175(4) Uani d . . . 1 . .
O O1 0.30492(17) 0.32333(9) 0.83709(13) 0.0223(4) Uani d . . . 1 . .
H H1 0.280178 0.32179 0.771859 0.033 Uiso calc U . R 1 . .
O O2 0.1268(2) 0.42730(10) 0.65703(17) 0.0363(5) Uani d . . . 1 . .
H H2 0.206679 0.415281 0.675609 0.054 Uiso calc U . R 1 . .
O O3 0.3605(2) 0.36848(9) 0.58315(15) 0.0283(4) Uani d . . . 1 . .
H H3 0.390367 0.393689 0.633922 0.042 Uiso calc U . R 1 . .
O O4 0.58642(17) 0.45003(9) 1.01017(15) 0.0241(4) Uani d . . . 1 . .
H H4A 0.539483 0.482073 1.009218 0.036 Uiso calc U . R 1 . .
O O5 0.36919(16) 0.52523(9) 0.97849(14) 0.0220(4) Uani d . . . 1 . .
H H5 0.309344 0.525689 0.917969 0.033 Uiso calc U . R 1 . .
O O6 0.50585(19) 0.54516(9) 0.81420(13) 0.0239(4) Uani d . . . 1 . .
H H6A 0.532004 0.550067 0.879098 0.036 Uiso calc U . R 1 . .
O O7 1.00675(18) 0.59556(11) 0.55114(14) 0.0285(4) Uani d . . . 1 . .
H H7 1.000799 0.605075 0.607977 0.043 Uiso calc U . R 1 . .
O O8 1.14724(17) 0.52637(10) 0.79097(14) 0.0249(4) Uani d . . . 1 . .
H H8 1.14581 0.502532 0.741941 0.037 Uiso calc U . R 1 . .
O O9 1.17353(17) 0.65964(9) 0.80129(15) 0.0244(4) Uani d . . . 1 . .
H H9 1.1332 0.625515 0.776675 0.037 Uiso calc U . R 1 . .
O O10 0.4117(2) 0.42653(10) 0.76558(16) 0.0323(5) Uani d . . D 1 . .
H H1O 0.432(4) 0.4064(18) 0.822(2) 0.049 Uiso d U . D 1 . .
H H2O 0.444(4) 0.4640(13) 0.781(3) 0.049 Uiso d U . D 1 . .

loop_
_atom_site_aniso_label
_atom_site_aniso_U_11
_atom_site_aniso_U_22
_atom_site_aniso_U_33
_atom_site_aniso_U_12
_atom_site_aniso_U_13
_atom_site_aniso_U_23
C1 0.0199(12) 0.0199(13) 0.0160(11) 0.0042(10) 0.0075(10) 0.0026(10)
C2 0.0197(11) 0.0176(13) 0.0172(11) 0.0021(9) 0.0078(10) 0.0039(10)
C3 0.0209(12) 0.0163(13) 0.0177(11) 0.0052(10) 0.0051(10) 0.0019(10)
C4 0.0251(12) 0.0180(13) 0.0149(11) 0.0082(10) 0.0077(10) 0.0025(9)
C5 0.0197(12) 0.0189(14) 0.0193(11) 0.0040(9) 0.0089(10) 0.0046(10)
C6 0.0177(11) 0.0168(13) 0.0171(11) 0.0004(9) 0.0049(10) -0.0012(9)
C7 0.0307(14) 0.0222(15) 0.0228(12) -0.0028(11) 0.0086(11) -0.0025(11)
C8 0.0269(13) 0.0250(15) 0.0219(12) 0.0004(11) 0.0126(11) 0.0034(11)
C9 0.0232(12) 0.0205(14) 0.0184(11) -0.0012(10) 0.0104(10) -0.0013(10)
C10 0.0234(12) 0.0344(17) 0.0168(11) 0.0067(11) 0.0091(10) 0.0027(11)
C11 0.0234(14) 0.053(2) 0.0248(13) 0.0010(13) 0.0053(11) 0.0019(14)
C12 0.0335(15) 0.0327(17) 0.0263(13) 0.0108(12) 0.0126(12) 0.0042(12)
C13 0.0239(12) 0.0245(15) 0.0142(11) -0.0013(10) 0.0084(10) -0.0029(10)
C14 0.0246(12) 0.0240(14) 0.0117(10) -0.0025(10) 0.0095(10) -0.0044(10)
C15 0.0283(13) 0.0232(14) 0.0153(11) 0.0001(11) 0.0074(10) -0.0035(10)
C16 0.0268(13) 0.0313(17) 0.0207(12) -0.0084(12) 0.0082(11) -0.0063(11)
C17 0.0187(12) 0.0403(18) 0.0197(12) -0.0011(11) 0.0057(10) -0.0046(12)
C18 0.0314(14) 0.0287(16) 0.0166(12) 0.0041(11) 0.0118(11) -0.0020(11)
C19 0.0277(13) 0.0240(15) 0.0155(11) -0.0042(10) 0.0103(11) -0.0044(10)
C20 0.0339(16) 0.041(2) 0.0398(17) -0.0136(14) 0.0118(13) -0.0085(14)
C21 0.0387(16) 0.0336(18) 0.0290(14) 0.0082(13) 0.0143(13) 0.0024(12)
C22 0.0209(11) 0.0189(13) 0.0149(11) 0.0029(10) 0.0063(9) 0.0036(10)
C23 0.0208(12) 0.0202(14) 0.0162(11) 0.0011(10) 0.0073(10) 0.0057(9)
C24 0.0255(13) 0.0180(14) 0.0194(12) 0.0013(10) 0.0061(10) 0.0039(10)
C25 0.0228(12) 0.0202(14) 0.0203(12) 0.0074(10) 0.0075(10) 0.0048(10)
C26 0.0195(12) 0.0224(14) 0.0160(11) 0.0022(10) 0.0062(10) 0.0053(10)
C27 0.0203(11) 0.0193(14) 0.0142(11) 0.0006(9) 0.0034(9) 0.0027(9)
C28 0.0301(14) 0.0217(15) 0.0351(15) 0.0018(11) 0.0082(12) -0.0026(12)
C29 0.0208(12) 0.0218(15) 0.0309(14) 0.0034(10) 0.0095(11) 0.0053(11)
C30 0.0182(11) 0.0196(13) 0.0147(11) -0.0002(9) 0.0064(10) 0.0004(9)
C31 0.0146(11) 0.0226(14) 0.0179(11) 0.0016(9) 0.0071(10) 0.0015(10)
C32 0.0216(12) 0.0262(15) 0.0306(14) 0.0021(10) 0.0128(11) -0.0059(11)
C33 0.0179(11) 0.0259(15) 0.0188(11) -0.0008(10) 0.0087(10) 0.0009(10)
C34 0.0156(11) 0.0168(13) 0.0187(11) -0.0028(9) 0.0087(9) -0.0009(10)
C35 0.0135(11) 0.0215(14) 0.0190(11) 0.0011(9) 0.0094(9) 0.0002(10)
C36 0.0194(11) 0.0218(14) 0.0187(11) -0.0034(10) 0.0106(10) -0.0003(10)
C37 0.0215(12) 0.0310(16) 0.0184(12) -0.0048(11) 0.0083(10) -0.0023(11)
C38 0.0203(12) 0.0374(17) 0.0151(11) 0.0001(11) 0.0082(10) 0.0036(11)
C39 0.0156(11) 0.0304(16) 0.0232(12) 0.0042(10) 0.0106(10) 0.0073(11)
C40 0.0146(11) 0.0200(13) 0.0217(12) -0.0005(9) 0.0103(10) 0.0003(10)
C41 0.0452(17) 0.0415(19) 0.0195(13) -0.0177(15) 0.0094(13) -0.0046(13)
C42 0.0269(14) 0.0330(17) 0.0313(14) 0.0048(12) 0.0120(12) 0.0129(13)
C43 0.0285(13) 0.0170(14) 0.0172(12) 0.0038(10) 0.0058(10) 0.0042(10)
C44 0.0304(14) 0.0217(15) 0.0149(11) 0.0050(11) 0.0032(11) 0.0040(10)
C45 0.0396(15) 0.0292(16) 0.0173(12) 0.0158(13) 0.0101(11) 0.0062(11)
C46 0.0503(18) 0.0221(15) 0.0156(12) 0.0110(13) 0.0041(12) 0.0003(10)
C47 0.0462(17) 0.0201(15) 0.0212(13) 0.0012(13) 0.0036(13) 0.0026(11)
C48 0.0333(14) 0.0220(15) 0.0236(12) 0.0004(12) 0.0046(11) 0.0052(11)
C49 0.0464(18) 0.052(2) 0.0217(13) 0.0182(16) 0.0139(13) 0.0013(14)
C50 0.064(2) 0.0299(19) 0.0322(16) -0.0094(16) 0.0065(15) -0.0057(14)
C51 0.0193(11) 0.0228(14) 0.0176(11) 0.0011(10) 0.0057(10) 0.0002(10)
C52 0.0222(12) 0.0186(13) 0.0173(11) 0.0004(10) 0.0061(10) -0.0001(10)
C53 0.0276(13) 0.0224(15) 0.0240(13) -0.0053(11) 0.0095(11) 0.0023(10)
C54 0.0255(13) 0.0227(15) 0.0199(12) 0.0031(10) 0.0072(11) 0.0024(10)
C55 0.0180(11) 0.0224(14) 0.0175(11) 0.0000(10) 0.0074(10) -0.0024(10)
C56 0.0187(11) 0.0215(14) 0.0122(10) -0.0013(10) 0.0068(9) -0.0019(9)
C57 0.0199(12) 0.0227(14) 0.0146(11) 0.0027(10) 0.0058(10) 0.0000(10)
C58 0.0191(12) 0.0278(15) 0.0180(11) -0.0021(10) 0.0090(10) -0.0013(10)
C59 0.0242(12) 0.0180(14) 0.0200(11) -0.0044(10) 0.0103(10) -0.0002(10)
C60 0.0219(12) 0.0204(14) 0.0159(11) 0.0006(10) 0.0086(10) -0.0021(10)
C61 0.0164(11) 0.0234(14) 0.0164(11) -0.0009(10) 0.0078(9) -0.0021(10)
C62 0.0207(13) 0.0346(18) 0.0409(16) -0.0025(11) 0.0145(12) 0.0048(13)
C63 0.0290(13) 0.0200(15) 0.0263(13) 0.0004(11) 0.0113(11) -0.0013(11)
N1 0.0233(10) 0.0227(12) 0.0143(9) 0.0018(9) 0.0104(8) -0.0003(8)
N2 0.0141(9) 0.0180(11) 0.0160(9) 0.0005(8) 0.0062(8) 0.0023(8)
N3 0.0181(10) 0.0181(11) 0.0155(9) 0.0004(8) 0.0057(8) -0.0003(8)
O1 0.0241(9) 0.0250(11) 0.0196(8) -0.0048(7) 0.0103(7) 0.0008(8)
O2 0.0361(11) 0.0269(12) 0.0424(12) 0.0098(9) 0.0114(10) 0.0001(9)
O3 0.0354(11) 0.0218(11) 0.0251(9) -0.0020(8) 0.0088(8) -0.0037(8)
O4 0.0207(9) 0.0189(10) 0.0318(10) -0.0005(7) 0.0093(8) 0.0009(8)
O5 0.0185(8) 0.0220(10) 0.0247(9) -0.0023(7) 0.0074(7) 0.0022(8)
O6 0.0344(10) 0.0211(10) 0.0171(8) -0.0091(8) 0.0109(8) -0.0024(7)
O7 0.0276(10) 0.0375(13) 0.0214(9) -0.0001(9) 0.0104(8) -0.0038(9)
O8 0.0218(8) 0.0264(11) 0.0256(9) 0.0036(8) 0.0081(7) -0.0007(8)
O9 0.0167(9) 0.0222(10) 0.0324(10) 0.0021(7) 0.0074(8) 0.0002(8)
O10 0.0480(12) 0.0219(11) 0.0242(10) -0.0083(9) 0.0107(9) -0.0019(8)

loop_
_atom_type_symbol
_atom_type_description
_atom_type_scat_dispersion_real
_atom_type_scat_dispersion_imag
_atom_type_scat_source
C C 0.0033 0.0016 'International Tables Vol C Tables 4.2.6.8 and 6.1.1.4'
H H 0.0000 0.0000 'International Tables Vol C Tables 4.2.6.8 and 6.1.1.4'
N N 0.0061 0.0033 'International Tables Vol C Tables 4.2.6.8 and 6.1.1.4'
O O 0.0106 0.0060 'International Tables Vol C Tables 4.2.6.8 and 6.1.1.4'

loop_
_geom_angle_atom_site_label_1
_geom_angle_atom_site_label_2
_geom_angle_atom_site_label_3
_geom_angle_site_symmetry_1
_geom_angle_site_symmetry_3
_geom_angle
_geom_angle_publ_flag
C2 C1 C9 . . 119.3(2) ?
C6 C1 C2 . . 119.1(2) ?
C6 C1 C9 . . 121.6(2) ?
C1 C2 C3 . . 121.2(2) ?
O1 C2 C1 . . 120.4(2) ?
O1 C2 C3 . . 118.4(2) ?
C2 C3 C7 . . 119.6(2) ?
C4 C3 C2 . . 117.6(2) ?
C4 C3 C7 . . 122.8(2) ?
C3 C4 H4 . . 118.6 ?
C5 C4 C3 . . 122.7(2) ?
C5 C4 H4 . . 118.7 ?
C4 C5 C8 . . 122.0(2) ?
C6 C5 C4 . . 117.8(2) ?
C6 C5 C8 . . 120.2(2) ?
C1 C6 C5 . . 121.6(2) ?
C1 C6 H6 . . 119.2 ?
C5 C6 H6 . . 119.2 ?
C3 C7 H7A . . 109.5 ?
C3 C7 H7B . . 109.5 ?
C3 C7 H7C . . 109.5 ?
H7A C7 H7B . . 109.5 ?
H7A C7 H7C . . 109.5 ?
H7B C7 H7C . . 109.5 ?
C5 C8 H8A . . 109.5 ?
C5 C8 H8B . . 109.5 ?
C5 C8 H8C . . 109.5 ?
H8A C8 H8B . . 109.5 ?
H8A C8 H8C . . 109.5 ?
H8B C8 H8C . . 109.5 ?
C1 C9 H9A . . 109.2 ?
C1 C9 H9B . . 109.2 ?
H9A C9 H9B . . 107.9 ?
N1 C9 C1 . . 111.9(2) ?
N1 C9 H9A . . 109.2 ?
N1 C9 H9B . . 109.2 ?
C11 C10 H10 . . 106.8 ?
C12 C10 H10 . . 106.8 ?
C12 C10 C11 . . 110.3(2) ?
N1 C10 H10 . . 106.8 ?
N1 C10 C11 . . 114.1(2) ?
N1 C10 C12 . . 111.5(2) ?
C10 C11 H11A . . 109.5 ?
C10 C11 H11B . . 109.5 ?
C10 C11 H11C . . 109.5 ?
H11A C11 H11B . . 109.5 ?
H11A C11 H11C . . 109.5 ?
H11B C11 H11C . . 109.5 ?
C10 C12 H12A . . 109.0 ?
C10 C12 H12B . . 109.0 ?
H12A C12 H12B . . 107.8 ?
O2 C12 C10 . . 113.0(2) ?
O2 C12 H12A . . 109.0 ?
O2 C12 H12B . . 109.0 ?
H13A C13 H13B . . 108.0 ?
C14 C13 H13A . . 109.4 ?
C14 C13 H13B . . 109.4 ?
N1 C13 H13A . . 109.4 ?
N1 C13 H13B . . 109.4 ?
N1 C13 C14 . . 111.4(2) ?
C15 C14 C13 . . 118.7(2) ?
C19 C14 C13 . . 122.9(2) ?
C19 C14 C15 . . 118.4(2) ?
C16 C15 C14 . . 121.2(3) ?
O3 C15 C14 . . 118.4(2) ?
O3 C15 C16 . . 120.3(2) ?
C15 C16 C20 . . 120.1(3) ?
C17 C16 C15 . . 118.0(3) ?
C17 C16 C20 . . 121.8(3) ?
C16 C17 H17 . . 118.8 ?
C16 C17 C18 . . 122.3(2) ?
C18 C17 H17 . . 118.8 ?
C17 C18 C19 . . 117.9(3) ?
C17 C18 C21 . . 120.2(3) ?
C19 C18 C21 . . 121.8(3) ?
C14 C19 C18 . . 122.0(3) ?
C14 C19 H19 . . 119.0 ?
C18 C19 H19 . . 119.0 ?
C16 C20 H20A . . 109.5 ?
C16 C20 H20B . . 109.5 ?
C16 C20 H20C . . 109.5 ?
H20A C20 H20B . . 109.5 ?
H20A C20 H20C . . 109.5 ?
H20B C20 H20C . . 109.5 ?
C18 C21 H21A . . 109.5 ?
C18 C21 H21B . . 109.5 ?
C18 C21 H21C . . 109.5 ?
H21A C21 H21B . . 109.5 ?
H21A C21 H21C . . 109.5 ?
H21B C21 H21C . . 109.5 ?
C23 C22 C27 . . 119.1(2) ?
C23 C22 C30 . . 121.2(2) ?
C27 C22 C30 . . 119.7(2) ?
C22 C23 C24 . . 120.5(2) ?
O4 C23 C22 . . 124.0(2) ?
O4 C23 C24 . . 115.5(2) ?
C23 C24 C28 . . 120.0(2) ?
C25 C24 C23 . . 118.3(2) ?
C25 C24 C28 . . 121.7(2) ?
C24 C25 H25 . . 118.7 ?
C26 C25 C24 . . 122.6(2) ?
C26 C25 H25 . . 118.7 ?
C25 C26 C27 . . 117.8(2) ?
C25 C26 C29 . . 121.9(2) ?
C27 C26 C29 . . 120.3(2) ?
C22 C27 H27 . . 119.1 ?
C26 C27 C22 . . 121.7(2) ?
C26 C27 H27 . . 119.1 ?
C24 C28 H28A . . 109.5 ?
C24 C28 H28B . . 109.5 ?
C24 C28 H28C . . 109.5 ?
H28A C28 H28B . . 109.5 ?
H28A C28 H28C . . 109.5 ?
H28B C28 H28C . . 109.5 ?
C26 C29 H29A . . 109.5 ?
C26 C29 H29B . . 109.5 ?
C26 C29 H29C . . 109.5 ?
H29A C29 H29B . . 109.5 ?
H29A C29 H29C . . 109.5 ?
H29B C29 H29C . . 109.5 ?
C22 C30 H30A . . 109.4 ?
C22 C30 H30B . . 109.4 ?
H30A C30 H30B . . 108.0 ?
N2 C30 C22 . . 111.06(19) ?
N2 C30 H30A . . 109.4 ?
N2 C30 H30B . . 109.4 ?
C32 C31 H31 . . 107.2 ?
C32 C31 C33 . . 109.2(2) ?
C33 C31 H31 . . 107.2 ?
N2 C31 H31 . . 107.2 ?
N2 C31 C32 . . 115.7(2) ?
N2 C31 C33 . . 110.0(2) ?
C31 C32 H32A . . 109.5 ?
C31 C32 H32B . . 109.5 ?
C31 C32 H32C . . 109.5 ?
H32A C32 H32B . . 109.5 ?
H32A C32 H32C . . 109.5 ?
H32B C32 H32C . . 109.5 ?
C31 C33 H33A . . 108.7 ?
C31 C33 H33B . . 108.7 ?
H33A C33 H33B . . 107.6 ?
O5 C33 C31 . . 114.2(2) ?
O5 C33 H33A . . 108.7 ?
O5 C33 H33B . . 108.7 ?
H34A C34 H34B . . 107.9 ?
C35 C34 H34A . . 109.2 ?
C35 C34 H34B . . 109.2 ?
N2 C34 H34A . . 109.2 ?
N2 C34 H34B . . 109.2 ?
N2 C34 C35 . . 111.98(19) ?
C36 C35 C34 . . 119.7(2) ?
C40 C35 C34 . . 121.6(2) ?
C40 C35 C36 . . 118.6(2) ?
C35 C36 C37 . . 121.3(2) ?
O6 C36 C35 . . 120.0(2) ?
O6 C36 C37 . . 118.7(2) ?
C36 C37 C41 . . 119.8(3) ?
C38 C37 C36 . . 117.7(2) ?
C38 C37 C41 . . 122.5(2) ?
C37 C38 H38 . . 118.6 ?
C37 C38 C39 . . 122.8(2) ?
C39 C38 H38 . . 118.6 ?
C38 C39 C40 . . 117.5(2) ?
C38 C39 C42 . . 121.2(2) ?
C40 C39 C42 . . 121.2(3) ?
C35 C40 C39 . . 122.0(2) ?
C35 C40 H40 . . 119.0 ?
C39 C40 H40 . . 119.0 ?
C37 C41 H41A . . 109.5 ?
C37 C41 H41B . . 109.5 ?
C37 C41 H41C . . 109.5 ?
H41A C41 H41B . . 109.5 ?
H41A C41 H41C . . 109.5 ?
H41B C41 H41C . . 109.5 ?
C39 C42 H42A . . 109.5 ?
C39 C42 H42B . . 109.5 ?
C39 C42 H42C . . 109.5 ?
H42A C42 H42B . . 109.5 ?
H42A C42 H42C . . 109.5 ?
H42B C42 H42C . . 109.5 ?
C44 C43 C51 . . 119.4(2) ?
C48 C43 C44 . . 119.0(2) ?
C48 C43 C51 . . 121.5(2) ?
C45 C44 C43 . . 120.8(3) ?
O7 C44 C43 . . 121.2(2) ?
O7 C44 C45 . . 118.0(2) ?
C44 C45 C49 . . 119.5(3) ?
C46 C45 C44 . . 118.2(3) ?
C46 C45 C49 . . 122.2(3) ?
C45 C46 H46 . . 118.7 ?
C47 C46 C45 . . 122.6(3) ?
C47 C46 H46 . . 118.7 ?
C46 C47 C48 . . 117.7(3) ?
C46 C47 C50 . . 121.2(3) ?
C48 C47 C50 . . 121.0(3) ?
C43 C48 C47 . . 121.7(3) ?
C43 C48 H48 . . 119.2 ?
C47 C48 H48 . . 119.2 ?
C45 C49 H49A . . 109.5 ?
C45 C49 H49B . . 109.5 ?
C45 C49 H49C . . 109.5 ?
H49A C49 H49B . . 109.5 ?
H49A C49 H49C . . 109.5 ?
H49B C49 H49C . . 109.5 ?
C47 C50 H50A . . 109.5 ?
C47 C50 H50B . . 109.5 ?
C47 C50 H50C . . 109.5 ?
H50A C50 H50B . . 109.5 ?
H50A C50 H50C . . 109.5 ?
H50B C50 H50C . . 109.5 ?
C43 C51 H51A . . 109.0 ?
C43 C51 H51B . . 109.0 ?
H51A C51 H51B . . 107.8 ?
N3 C51 C43 . . 112.9(2) ?
N3 C51 H51A . . 109.0 ?
N3 C51 H51B . . 109.0 ?
C53 C52 H52 . . 107.1 ?
C54 C52 H52 . . 107.1 ?
C54 C52 C53 . . 109.4(2) ?
N3 C52 H52 . . 107.1 ?
N3 C52 C53 . . 114.7(2) ?
N3 C52 C54 . . 111.1(2) ?
C52 C53 H53A . . 109.5 ?
C52 C53 H53B . . 109.5 ?
C52 C53 H53C . . 109.5 ?
H53A C53 H53B . . 109.5 ?
H53A C53 H53C . . 109.5 ?
H53B C53 H53C . . 109.5 ?
C52 C54 H54A . . 109.0 ?
C52 C54 H54B . . 109.0 ?
H54A C54 H54B . . 107.8 ?
O8 C54 C52 . . 113.0(2) ?
O8 C54 H54A . . 109.0 ?
O8 C54 H54B . . 109.0 ?
H55A C55 H55B . . 107.8 ?
C56 C55 H55A . . 109.0 ?
C56 C55 H55B . . 109.0 ?
N3 C55 H55A . . 109.0 ?
N3 C55 H55B . . 109.0 ?
N3 C55 C56 . . 112.9(2) ?
C57 C56 C55 . . 120.8(2) ?
C61 C56 C55 . . 120.7(2) ?
C61 C56 C57 . . 118.3(2) ?
C58 C57 C56 . . 121.0(2) ?
O9 C57 C56 . . 122.2(2) ?
O9 C57 C58 . . 116.7(2) ?
C57 C58 C59 . . 118.8(2) ?
C57 C58 C62 . . 120.0(2) ?
C59 C58 C62 . . 121.2(2) ?
C58 C59 H59 . . 118.9 ?
C60 C59 C58 . . 122.2(2) ?
C60 C59 H59 . . 118.9 ?
C59 C60 C63 . . 120.9(2) ?
C61 C60 C59 . . 117.4(2) ?
C61 C60 C63 . . 121.7(2) ?
C56 C61 H61 . . 118.8 ?
C60 C61 C56 . . 122.4(2) ?
C60 C61 H61 . . 118.8 ?
C58 C62 H62A . . 109.5 ?
C58 C62 H62B . . 109.5 ?
C58 C62 H62C . . 109.5 ?
H62A C62 H62B . . 109.5 ?
H62A C62 H62C . . 109.5 ?
H62B C62 H62C . . 109.5 ?
C60 C63 H63A . . 109.5 ?
C60 C63 H63B . . 109.5 ?
C60 C63 H63C . . 109.5 ?
H63A C63 H63B . . 109.5 ?
H63A C63 H63C . . 109.5 ?
H63B C63 H63C . . 109.5 ?
C9 N1 C10 . . 112.1(2) ?
C9 N1 C13 . . 109.4(2) ?
C13 N1 C10 . . 114.04(19) ?
C30 N2 C31 . . 115.20(18) ?
C30 N2 C34 . . 111.19(18) ?
C34 N2 C31 . . 111.81(19) ?
C51 N3 C52 . . 111.51(19) ?
C51 N3 C55 . . 109.09(19) ?
C55 N3 C52 . . 113.28(19) ?
C2 O1 H1 . . 109.5 ?
C12 O2 H2 . . 109.5 ?
C15 O3 H3 . . 109.5 ?
C23 O4 H4A . . 109.5 ?
C33 O5 H5 . . 109.5 ?
C36 O6 H6A . . 109.5 ?
C44 O7 H7 . . 109.5 ?
C54 O8 H8 . . 109.5 ?
C57 O9 H9 . . 109.5 ?
H1O O10 H2O . . 107.(4) ?

loop_
_geom_bond_atom_site_label_1
_geom_bond_atom_site_label_2
_geom_bond_site_symmetry_2
_geom_bond_distance
_geom_bond_publ_flag
C1 C2 . 1.395(4) ?
C1 C6 . 1.390(3) ?
C1 C9 . 1.509(3) ?
C2 C3 . 1.400(3) ?
C2 O1 . 1.369(3) ?
C3 C4 . 1.396(4) ?
C3 C7 . 1.503(4) ?
C4 H4 . 0.95 ?
C4 C5 . 1.394(4) ?
C5 C6 . 1.392(3) ?
C5 C8 . 1.510(4) ?
C6 H6 . 0.95 ?
C7 H7A . 0.98 ?
C7 H7B . 0.98 ?
C7 H7C . 0.98 ?
C8 H8A . 0.98 ?
C8 H8B . 0.98 ?
C8 H8C . 0.98 ?
C9 H9A . 0.99 ?
C9 H9B . 0.99 ?
C9 N1 . 1.476(3) ?
C10 H10 . 1.0 ?
C10 C11 . 1.530(4) ?
C10 C12 . 1.515(4) ?
C10 N1 . 1.491(3) ?
C11 H11A . 0.98 ?
C11 H11B . 0.98 ?
C11 H11C . 0.98 ?
C12 H12A . 0.99 ?
C12 H12B . 0.99 ?
C12 O2 . 1.434(4) ?
C13 H13A . 0.99 ?
C13 H13B . 0.99 ?
C13 C14 . 1.513(3) ?
C13 N1 . 1.486(3) ?
C14 C15 . 1.400(4) ?
C14 C19 . 1.386(4) ?
C15 C16 . 1.399(4) ?
C15 O3 . 1.378(3) ?
C16 C17 . 1.389(4) ?
C16 C20 . 1.509(4) ?
C17 H17 . 0.95 ?
C17 C18 . 1.390(4) ?
C18 C19 . 1.391(4) ?
C18 C21 . 1.505(4) ?
C19 H19 . 0.95 ?
C20 H20A . 0.98 ?
C20 H20B . 0.98 ?
C20 H20C . 0.98 ?
C21 H21A . 0.98 ?
C21 H21B . 0.98 ?
C21 H21C . 0.98 ?
C22 C23 . 1.395(4) ?
C22 C27 . 1.396(3) ?
C22 C30 . 1.514(3) ?
C23 C24 . 1.406(4) ?
C23 O4 . 1.370(3) ?
C24 C25 . 1.394(4) ?
C24 C28 . 1.507(4) ?
C25 H25 . 0.95 ?
C25 C26 . 1.385(4) ?
C26 C27 . 1.394(4) ?
C26 C29 . 1.516(3) ?
C27 H27 . 0.95 ?
C28 H28A . 0.98 ?
C28 H28B . 0.98 ?
C28 H28C . 0.98 ?
C29 H29A . 0.98 ?
C29 H29B . 0.98 ?
C29 H29C . 0.98 ?
C30 H30A . 0.99 ?
C30 H30B . 0.99 ?
C30 N2 . 1.477(3) ?
C31 H31 . 1.0 ?
C31 C32 . 1.519(4) ?
C31 C33 . 1.534(3) ?
C31 N2 . 1.487(3) ?
C32 H32A . 0.98 ?
C32 H32B . 0.98 ?
C32 H32C . 0.98 ?
C33 H33A . 0.99 ?
C33 H33B . 0.99 ?
C33 O5 . 1.423(3) ?
C34 H34A . 0.99 ?
C34 H34B . 0.99 ?
C34 C35 . 1.510(3) ?
C34 N2 . 1.481(3) ?
C35 C36 . 1.395(4) ?
C35 C40 . 1.384(4) ?
C36 C37 . 1.402(3) ?
C36 O6 . 1.369(3) ?
C37 C38 . 1.381(4) ?
C37 C41 . 1.509(4) ?
C38 H38 . 0.95 ?
C38 C39 . 1.391(4) ?
C39 C40 . 1.393(3) ?
C39 C42 . 1.506(4) ?
C40 H40 . 0.95 ?
C41 H41A . 0.98 ?
C41 H41B . 0.98 ?
C41 H41C . 0.98 ?
C42 H42A . 0.98 ?
C42 H42B . 0.98 ?
C42 H42C . 0.98 ?
C43 C44 . 1.398(4) ?
C43 C48 . 1.389(4) ?
C43 C51 . 1.510(4) ?
C44 C45 . 1.396(4) ?
C44 O7 . 1.365(3) ?
C45 C46 . 1.391(4) ?
C45 C49 . 1.504(4) ?
C46 H46 . 0.95 ?
C46 C47 . 1.388(5) ?
C47 C48 . 1.393(4) ?
C47 C50 . 1.518(4) ?
C48 H48 . 0.95 ?
C49 H49A . 0.98 ?
C49 H49B . 0.98 ?
C49 H49C . 0.98 ?
C50 H50A . 0.98 ?
C50 H50B . 0.98 ?
C50 H50C . 0.98 ?
C51 H51A . 0.99 ?
C51 H51B . 0.99 ?
C51 N3 . 1.476(3) ?
C52 H52 . 1.0 ?
C52 C53 . 1.531(3) ?
C52 C54 . 1.523(3) ?
C52 N3 . 1.487(3) ?
C53 H53A . 0.98 ?
C53 H53B . 0.98 ?
C53 H53C . 0.98 ?
C54 H54A . 0.99 ?
C54 H54B . 0.99 ?
C54 O8 . 1.430(3) ?
C55 H55A . 0.99 ?
C55 H55B . 0.99 ?
C55 C56 . 1.506(4) ?
C55 N3 . 1.482(3) ?
C56 C57 . 1.400(3) ?
C56 C61 . 1.397(4) ?
C57 C58 . 1.386(4) ?
C57 O9 . 1.374(3) ?
C58 C59 . 1.395(4) ?
C58 C62 . 1.508(3) ?
C59 H59 . 0.95 ?
C59 C60 . 1.392(3) ?
C60 C61 . 1.390(4) ?
C60 C63 . 1.506(4) ?
C61 H61 . 0.95 ?
C62 H62A . 0.98 ?
C62 H62B . 0.98 ?
C62 H62C . 0.98 ?
C63 H63A . 0.98 ?
C63 H63B . 0.98 ?
C63 H63C . 0.98 ?
O1 H1 . 0.84 ?
O2 H2 . 0.84 ?
O3 H3 . 0.84 ?
O4 H4A . 0.84 ?
O5 H5 . 0.84 ?
O6 H6A . 0.84 ?
O7 H7 . 0.84 ?
O8 H8 . 0.84 ?
O9 H9 . 0.84 ?
O10 H1O . 0.84(2) ?
O10 H2O . 0.86(2) ?
